data_4065302
loop_
_publ_author_name
'MacInnis, Morgan C.'
'McDonald, Robert'
'Turculet, Laura'

_publ_section_title
;
 Synthesis and Characterization of Palladium Complexes Supported by an
 NPN-Phosphido Ancillary Ligand
;
_journal_issue 23
_journal_name_full Organometallics
_journal_page_first 6408
_journal_paper_doi 10.1021/om200701h
_journal_volume 30
_journal_year 2011
_chemical_formula_moiety 'C16 H24 B N2 P'
_chemical_formula_sum 'C16 H24 B N2 P'
_chemical_formula_weight 286.15
_chemical_name_systematic
; 

 ? 

;
_space_group_IT_number 61
_symmetry_cell_setting orthorhombic
_symmetry_space_group_name_Hall '-P 2ac 2ab'
_symmetry_space_group_name_H-M 'P b c a'
_atom_sites_solution_hydrogens geom
_atom_sites_solution_primary direct
_atom_sites_solution_secondary difmap
_audit_creation_method SHELXL-97
_cell_angle_alpha 90.00
_cell_angle_beta 90.00
_cell_angle_gamma 90.00
_cell_formula_units_Z 8
_cell_length_a 13.8992(16)
_cell_length_b 14.8869(17)
_cell_length_c 16.4172(19)
_cell_measurement_reflns_used 3109
_cell_measurement_temperature 193(2)
_cell_measurement_theta_max 20.26
_cell_measurement_theta_min 2.36
_cell_volume 3397.0(7)
_computing_cell_refinement 'Bruker SAINT (Bruker, 1997)'
_computing_data_collection 'Bruker SMART (Bruker, 1997)'
_computing_data_reduction 'Bruker SAINT (Bruker, 1997)'
_computing_molecular_graphics 'Bruker SHELXTL (Bruker, 1997)'
_computing_publication_material 'Bruker SHELXTL (Bruker, 1997)'
_computing_structure_refinement 'SHELXL-97 (Sheldrick, 2008)'
_computing_structure_solution 'SHELXS-97 (Sheldrick, 1990)'
_diffrn_ambient_temperature 193(2)
_diffrn_detector_area_resol_mean 8.192
_diffrn_measured_fraction_theta_full 1.000
_diffrn_measured_fraction_theta_max 1.000
_diffrn_measurement_device_type 'Bruker PLATFORM diffractometer/SMART 1000 CCD area detector'
_diffrn_measurement_method '\w scans'
_diffrn_radiation_monochromator graphite
_diffrn_radiation_source 'fine-focus sealed tube'
_diffrn_radiation_type MoK\a
_diffrn_radiation_wavelength 0.71073
_diffrn_reflns_av_R_equivalents 0.0915
_diffrn_reflns_av_sigmaI/netI 0.0402
_diffrn_reflns_limit_h_max 16
_diffrn_reflns_limit_h_min -16
_diffrn_reflns_limit_k_max 18
_diffrn_reflns_limit_k_min -18
_diffrn_reflns_limit_l_max 19
_diffrn_reflns_limit_l_min -19
_diffrn_reflns_number 23216
_diffrn_reflns_theta_full 25.50
_diffrn_reflns_theta_max 25.50
_diffrn_reflns_theta_min 2.36
_exptl_absorpt_coefficient_mu 0.154
_exptl_absorpt_correction_T_max 0.9878
_exptl_absorpt_correction_T_min 0.9214
_exptl_absorpt_correction_type multi-scan
_exptl_absorpt_process_details 'SADABS (Sheldrick, 1996)'
_exptl_crystal_colour colorless
_exptl_crystal_density_diffrn 1.119
_exptl_crystal_density_method 'not measured'
_exptl_crystal_description rod
_exptl_crystal_F_000 1232
_exptl_crystal_size_max 0.54
_exptl_crystal_size_mid 0.09
_exptl_crystal_size_min 0.08
_refine_diff_density_max 0.308
_refine_diff_density_min -0.211
_refine_diff_density_rms 0.051
_refine_ls_extinction_method none
_refine_ls_goodness_of_fit_ref 1.012
_refine_ls_hydrogen_treatment constr
_refine_ls_matrix_type full
_refine_ls_number_parameters 209
_refine_ls_number_reflns 3154
_refine_ls_number_restraints 8
_refine_ls_restrained_S_all 1.019
_refine_ls_R_factor_all 0.0966
_refine_ls_R_factor_gt 0.0574
_refine_ls_shift/su_max 0.000
_refine_ls_shift/su_mean 0.000
_refine_ls_structure_factor_coef Fsqd
_refine_ls_weighting_details 'calc w=1/[\s^2^(Fo^2^)+(0.0740P)^2^+1.4487P] where P=(Fo^2^+2Fc^2^)/3'
_refine_ls_weighting_scheme calc
_refine_ls_wR_factor_gt 0.1311
_refine_ls_wR_factor_ref 0.1550
_reflns_number_gt 2074
_reflns_number_total 3154
_reflns_threshold_expression I>2\s(I)
_cod_data_source_file om200701h_si_001.cif
_cod_data_source_block dal07c3
_cod_depositor_comments
;
The following automatic conversions were performed:

'_symmetry_cell_setting' value 'Orthorhombic' changed to
'orthorhombic' according to
/home/saulius/struct/CIF-dictionaries/cif_core.dic dictionary named
'cif_core.dic' version 2.4.1 from 2010-06-29.

Automatic conversion script
Id: cif_fix_values 1715 2011-07-08 13:25:40Z adriana 
;
_cod_database_code 4065302

loop_
_symmetry_equiv_pos_as_xyz
'x, y, z'
'-x+1/2, -y, z+1/2'
'-x, y+1/2, -z+1/2'
'x+1/2, -y+1/2, -z'
'-x, -y, -z'
'x-1/2, y, -z-1/2'
'x, -y-1/2, z-1/2'
'-x-1/2, y-1/2, z'

loop_
_atom_site_label
_atom_site_type_symbol
_atom_site_fract_x
_atom_site_fract_y
_atom_site_fract_z
_atom_site_U_iso_or_equiv
_atom_site_adp_type
_atom_site_occupancy
_atom_site_symmetry_multiplicity
_atom_site_calc_flag
_atom_site_refinement_flags
_atom_site_disorder_assembly
_atom_site_disorder_group
P P 0.36701(5) 0.11621(5) 0.25986(4) 0.0398(2) Uani 1 1 d . A .
H1P H 0.4506 0.0814 0.2324 0.048 Uiso 1 1 calc R . .
N1 N 0.36431(17) -0.02930(15) 0.12829(13) 0.0523(6) Uani 1 1 d D . .
N2 N 0.45462(19) 0.2376(2) 0.13257(15) 0.0715(8) Uani 1 1 d D . .
C11 C 0.27511(19) 0.09678(17) 0.18349(15) 0.0409(6) Uani 1 1 d . . .
C12 C 0.28244(19) 0.02848(17) 0.12539(15) 0.0425(7) Uani 1 1 d . A .
C13 C 0.2110(2) 0.0202(2) 0.06745(17) 0.0545(8) Uani 1 1 d . . .
H13 H 0.2165 -0.0249 0.0268 0.065 Uiso 1 1 calc R A .
C14 C 0.1318(2) 0.0762(2) 0.06748(18) 0.0569(8) Uani 1 1 d . A .
H14 H 0.0836 0.0694 0.0269 0.068 Uiso 1 1 calc R . .
C15 C 0.1225(2) 0.1415(2) 0.12575(19) 0.0541(8) Uani 1 1 d . . .
H15 H 0.0672 0.1790 0.1269 0.065 Uiso 1 1 calc R A .
C16 C 0.1948(2) 0.15199(19) 0.18275(17) 0.0485(7) Uani 1 1 d . A .
H16 H 0.1893 0.1982 0.2224 0.058 Uiso 1 1 calc R . .
C17A C 0.3526(4) -0.1036(3) 0.1852(3) 0.0646(14) Uani 0.65 1 d PD A 1
H17A H 0.2967 -0.1397 0.1694 0.078 Uiso 0.65 1 calc PR A 1
H17B H 0.3429 -0.0799 0.2403 0.078 Uiso 0.65 1 calc PR A 1
H17C H 0.4105 -0.1413 0.1843 0.078 Uiso 0.65 1 calc PR A 1
C18A C 0.3863(5) -0.0703(5) 0.0482(3) 0.100(2) Uani 0.65 1 d PD A 1
H18A H 0.4461 -0.1049 0.0521 0.120 Uiso 0.65 1 calc PR A 1
H18B H 0.3939 -0.0228 0.0073 0.120 Uiso 0.65 1 calc PR A 1
H18C H 0.3336 -0.1102 0.0322 0.120 Uiso 0.65 1 calc PR A 1
C17B C 0.3453(8) -0.1237(4) 0.1386(7) 0.066(3) Uiso 0.35 1 d PD A 2
H17D H 0.3139 -0.1472 0.0895 0.079 Uiso 0.35 1 calc PR A 2
H17E H 0.3029 -0.1325 0.1857 0.079 Uiso 0.35 1 calc PR A 2
H17F H 0.4060 -0.1557 0.1476 0.079 Uiso 0.35 1 calc PR A 2
C18B C 0.4363(5) -0.0041(7) 0.0686(5) 0.063(2) Uiso 0.35 1 d PD A 2
H18D H 0.4932 -0.0423 0.0751 0.076 Uiso 0.35 1 calc PR A 2
H18E H 0.4545 0.0589 0.0767 0.076 Uiso 0.35 1 calc PR A 2
H18F H 0.4100 -0.0118 0.0137 0.076 Uiso 0.35 1 calc PR A 2
C21 C 0.37951(17) 0.23694(18) 0.26485(16) 0.0412(6) Uani 1 1 d . . .
C22 C 0.4205(2) 0.2860(2) 0.20158(19) 0.0557(8) Uani 1 1 d . A .
C23 C 0.4240(3) 0.3800(3) 0.2094(3) 0.0814(12) Uani 1 1 d . . .
H23 H 0.4517 0.4149 0.1669 0.098 Uiso 1 1 calc R A .
C24 C 0.3883(3) 0.4221(3) 0.2771(3) 0.0855(13) Uani 1 1 d . A .
H24 H 0.3913 0.4857 0.2810 0.103 Uiso 1 1 calc R . .
C25 C 0.3488(3) 0.3743(2) 0.3384(3) 0.0752(11) Uani 1 1 d . . .
H25 H 0.3239 0.4040 0.3850 0.090 Uiso 1 1 calc R A .
C26 C 0.3450(2) 0.2822(2) 0.33295(19) 0.0574(8) Uani 1 1 d . A .
H26 H 0.3182 0.2487 0.3767 0.069 Uiso 1 1 calc R . .
C27A C 0.5581(3) 0.2573(6) 0.1231(5) 0.0812(19) Uani 0.65 1 d PD B 1
H27A H 0.5666 0.3212 0.1105 0.097 Uiso 0.65 1 calc PR B 1
H27B H 0.5845 0.2210 0.0786 0.097 Uiso 0.65 1 calc PR B 1
H27C H 0.5919 0.2429 0.1738 0.097 Uiso 0.65 1 calc PR B 1
C28A C 0.4016(6) 0.2457(7) 0.0561(3) 0.091(3) Uani 0.65 1 d PD B 1
H28A H 0.3335 0.2321 0.0656 0.109 Uiso 0.65 1 calc PR B 1
H28B H 0.4279 0.2033 0.0162 0.109 Uiso 0.65 1 calc PR B 1
H28C H 0.4078 0.3071 0.0352 0.109 Uiso 0.65 1 calc PR B 1
C27B C 0.5540(6) 0.2091(11) 0.1200(14) 0.120(8) Uiso 0.35 1 d PD B 2
H27D H 0.5957 0.2621 0.1171 0.145 Uiso 0.35 1 calc PR B 2
H27E H 0.5587 0.1753 0.0689 0.145 Uiso 0.35 1 calc PR B 2
H27F H 0.5743 0.1708 0.1654 0.145 Uiso 0.35 1 calc PR B 2
C28B C 0.4158(13) 0.2822(10) 0.0602(8) 0.076(5) Uiso 0.35 1 d PD B 2
H28D H 0.3453 0.2803 0.0618 0.091 Uiso 0.35 1 calc PR B 2
H28E H 0.4387 0.2514 0.0112 0.091 Uiso 0.35 1 calc PR B 2
H28F H 0.4373 0.3449 0.0593 0.091 Uiso 0.35 1 calc PR B 2
B B 0.3398(3) 0.0644(2) 0.36410(19) 0.0569(9) Uani 1 1 d . . .
H1A H 0.3892 0.0829 0.4032 0.068 Uiso 1 1 calc R A .
H1B H 0.3395 -0.0012 0.3595 0.068 Uiso 1 1 calc R . .
H1C H 0.2766 0.0850 0.3829 0.068 Uiso 1 1 calc R . .

loop_
_atom_site_aniso_label
_atom_site_aniso_U_11
_atom_site_aniso_U_22
_atom_site_aniso_U_33
_atom_site_aniso_U_23
_atom_site_aniso_U_13
_atom_site_aniso_U_12
P 0.0466(4) 0.0396(4) 0.0332(4) 0.0000(3) -0.0033(3) 0.0009(3)
N1 0.0574(15) 0.0489(14) 0.0507(14) -0.0023(11) 0.0046(12) 0.0109(12)
N2 0.0666(18) 0.101(2) 0.0469(16) 0.0275(15) 0.0030(13) 0.0026(16)
C11 0.0475(16) 0.0414(15) 0.0340(14) 0.0027(11) -0.0005(11) 0.0008(12)
C12 0.0514(17) 0.0390(15) 0.0370(14) 0.0005(12) 0.0010(12) 0.0021(13)
C13 0.065(2) 0.0545(18) 0.0435(16) -0.0115(13) -0.0079(14) 0.0005(16)
C14 0.061(2) 0.0594(19) 0.0498(17) 0.0009(15) -0.0205(15) -0.0012(16)
C15 0.0497(18) 0.0474(17) 0.065(2) 0.0019(14) -0.0104(15) 0.0058(14)
C16 0.0547(18) 0.0432(16) 0.0476(16) -0.0077(12) -0.0009(14) 0.0023(14)
C17A 0.066(3) 0.045(3) 0.083(4) 0.001(3) -0.009(3) 0.009(2)
C18A 0.092(5) 0.139(6) 0.069(4) -0.019(4) 0.008(3) 0.051(4)
C21 0.0390(14) 0.0422(15) 0.0424(15) 0.0026(12) -0.0087(12) -0.0011(12)
C22 0.0478(18) 0.062(2) 0.0578(19) 0.0210(16) -0.0127(15) -0.0084(15)
C23 0.069(2) 0.067(3) 0.108(3) 0.045(2) -0.030(2) -0.024(2)
C24 0.085(3) 0.046(2) 0.125(4) -0.007(2) -0.043(3) -0.002(2)
C25 0.080(3) 0.054(2) 0.092(3) -0.017(2) -0.027(2) 0.0077(19)
C26 0.0617(19) 0.0500(18) 0.0606(19) -0.0092(15) -0.0082(16) 0.0021(15)
C27A 0.064(4) 0.104(6) 0.077(4) -0.001(4) -0.001(3) 0.022(3)
C28A 0.091(6) 0.136(9) 0.046(4) 0.018(4) -0.014(3) -0.018(6)
B 0.071(2) 0.058(2) 0.0416(18) 0.0120(16) -0.0059(17) -0.0129(19)

loop_
_atom_type_symbol
_atom_type_description
_atom_type_scat_dispersion_real
_atom_type_scat_dispersion_imag
_atom_type_scat_source
C C 0.0033 0.0016 'International Tables Vol C Tables 4.2.6.8 and 6.1.1.4'
H H 0.0000 0.0000 'International Tables Vol C Tables 4.2.6.8 and 6.1.1.4'
B B 0.0013 0.0007 'International Tables Vol C Tables 4.2.6.8 and 6.1.1.4'
N N 0.0061 0.0033 'International Tables Vol C Tables 4.2.6.8 and 6.1.1.4'
P P 0.1023 0.0942 'International Tables Vol C Tables 4.2.6.8 and 6.1.1.4'

loop_
_geom_angle_atom_site_label_1
_geom_angle_atom_site_label_2
_geom_angle_atom_site_label_3
_geom_angle
C21 P C11 104.93(12)
C21 P B 112.27(14)
C11 P B 114.48(14)
C12 N1 C17B 116.5(5)
C12 N1 C18B 111.8(4)
C17B N1 C18B 117.3(6)
C12 N1 C17A 113.0(3)
C12 N1 C18A 112.5(3)
C17A N1 C18A 106.2(4)
C22 N2 C27B 125.1(9)
C22 N2 C28A 118.3(5)
C22 N2 C28B 107.0(8)
C27B N2 C28B 111.5(12)
C22 N2 C27A 107.9(4)
C28A N2 C27A 112.6(5)
C16 C11 C12 118.9(2)
C16 C11 P 118.6(2)
C12 C11 P 122.4(2)
C13 C12 C11 118.9(3)
C13 C12 N1 122.8(2)
C11 C12 N1 118.3(2)
C12 C13 C14 121.2(3)
C15 C14 C13 120.3(3)
C14 C15 C16 118.9(3)
C15 C16 C11 121.6(3)
C26 C21 C22 119.1(3)
C26 C21 P 119.0(2)
C22 C21 P 121.8(2)
C21 C22 C23 118.0(3)
C21 C22 N2 117.6(3)
C23 C22 N2 124.4(3)
C24 C23 C22 121.1(3)
C25 C24 C23 120.8(4)
C24 C25 C26 119.5(4)
C25 C26 C21 121.5(3)

loop_
_geom_bond_atom_site_label_1
_geom_bond_atom_site_label_2
_geom_bond_distance
P C21 1.807(3)
P C11 1.813(3)
P B 1.915(3)
N1 C12 1.427(3)
N1 C17B 1.441(5)
N1 C18B 1.450(5)
N1 C17A 1.458(4)
N1 C18A 1.481(4)
N2 C22 1.424(4)
N2 C27B 1.459(6)
N2 C28A 1.461(4)
N2 C28B 1.464(6)
N2 C27A 1.476(4)
C11 C16 1.387(4)
C11 C12 1.398(3)
C12 C13 1.380(4)
C13 C14 1.381(4)
C14 C15 1.370(4)
C15 C16 1.382(4)
C21 C26 1.390(4)
C21 C22 1.392(4)
C22 C23 1.405(5)
C23 C24 1.370(6)
C24 C25 1.349(6)
C25 C26 1.375(4)

loop_
_geom_torsion_atom_site_label_1
_geom_torsion_atom_site_label_2
_geom_torsion_atom_site_label_3
_geom_torsion_atom_site_label_4
_geom_torsion
C21 P C11 C16 -41.5(2)
B P C11 C16 82.0(3)
C21 P C11 C12 138.3(2)
B P C11 C12 -98.2(3)
C16 C11 C12 C13 2.2(4)
P C11 C12 C13 -177.6(2)
C16 C11 C12 N1 -178.4(2)
P C11 C12 N1 1.8(3)
C17B N1 C12 C13 -59.6(6)
C18B N1 C12 C13 79.1(5)
C17A N1 C12 C13 -96.1(4)
C18A N1 C12 C13 24.2(5)
C17B N1 C12 C11 120.9(6)
C18B N1 C12 C11 -100.3(5)
C17A N1 C12 C11 84.5(4)
C18A N1 C12 C11 -155.2(4)
C11 C12 C13 C14 -1.9(4)
N1 C12 C13 C14 178.7(3)
C12 C13 C14 C15 -0.2(5)
C13 C14 C15 C16 1.9(5)
C14 C15 C16 C11 -1.5(5)
C12 C11 C16 C15 -0.5(4)
P C11 C16 C15 179.3(2)
C11 P C21 C26 108.3(2)
B P C21 C26 -16.6(3)
C11 P C21 C22 -70.1(2)
B P C21 C22 165.0(2)
C26 C21 C22 C23 -0.7(4)
P C21 C22 C23 177.7(2)
C26 C21 C22 N2 -179.7(2)
P C21 C22 N2 -1.3(4)
C27B N2 C22 C21 -95.9(10)
C28A N2 C22 C21 109.4(5)
C28B N2 C22 C21 131.1(7)
C27A N2 C22 C21 -121.4(4)
C27B N2 C22 C23 85.2(10)
C28A N2 C22 C23 -69.5(6)
C28B N2 C22 C23 -47.8(8)
C27A N2 C22 C23 59.7(5)
C21 C22 C23 C24 0.0(5)
N2 C22 C23 C24 178.9(3)
C22 C23 C24 C25 0.2(6)
C23 C24 C25 C26 0.4(6)
C24 C25 C26 C21 -1.1(5)
C22 C21 C26 C25 1.3(4)
P C21 C26 C25 -177.1(2)
